data_4346540
loop_
_publ_author_name
'Berm\'udez-Garc\'ia, Juan M'
'S\'anchez-And\'ujar, Manuel'
'Y\'a\~nez-Vilar, Susana'
'Castro-Garc\'ia, Socorro'
'Artiaga, Ram\'on'
'L\'opez-Beceiro, Jorge'
'Botana, Luis'
'Alegr\'ia, \'Angel'
'Se\~nar\'is-Rodr\'iguez, Mar\'ia A'

_publ_section_title
;
 Role of Temperature and Pressure on the Multisensitive Multiferroic
 Dicyanamide Framework [TPrA][Mn(dca)3] with Perovskite-like Structure.
;
_journal_issue 24
_journal_name_full 'Inorganic chemistry'
_journal_page_first 11680
_journal_page_last 11687
_journal_paper_doi 10.1021/acs.inorgchem.5b01652
_journal_volume 54
_journal_year 2015
_chemical_formula_sum 'C18 H28 Mn N10'
_chemical_formula_weight 439.44
_space_group_IT_number 140
_space_group_name_Hall '-I 4 2c'
_space_group_name_H-M_alt 'I 4/m c m'
_symmetry_cell_setting tetragonal
_symmetry_space_group_name_H-M 'I 4/m c m'
_atom_sites_solution_hydrogens geom
_atom_sites_solution_primary direct
_atom_sites_solution_secondary difmap
_audit_creation_method SHELXL-97
_cell_angle_alpha 90.00
_cell_angle_beta 90.00
_cell_angle_gamma 90.00
_cell_formula_units_Z 4
_cell_length_a 11.5684(3)
_cell_length_b 11.5684(3)
_cell_length_c 17.6500(5)
_cell_measurement_reflns_used 9919
_cell_measurement_temperature 368(2)
_cell_measurement_theta_max 23.25
_cell_measurement_theta_min 2.49
_cell_volume 2362.06(11)
_computing_cell_refinement 'Bruker SAINT'
_computing_data_collection 'Bruker APEX2'
_computing_data_reduction 'Bruker SAINT'
_computing_molecular_graphics 'Bruker SHELXTL'
_computing_publication_material 'Bruker SHELXTL'
_computing_structure_refinement 'SHELXL-2013 (Sheldrick 2013)'
_computing_structure_solution 'SHELXS-97 (Sheldrick 2008)'
_diffrn_ambient_temperature 368(2)
_diffrn_measured_fraction_theta_full 0.997
_diffrn_measured_fraction_theta_max 0.997
_diffrn_measurement_device_type 'Bruker APEX-II CCD'
_diffrn_measurement_method '\f and \w scans'
_diffrn_radiation_monochromator graphite
_diffrn_radiation_source 'fine-focus sealed tube'
_diffrn_radiation_type MoK\a
_diffrn_radiation_wavelength 0.71073
_diffrn_reflns_av_R_equivalents 0.0311
_diffrn_reflns_av_sigmaI/netI 0.0097
_diffrn_reflns_limit_h_max 14
_diffrn_reflns_limit_h_min -14
_diffrn_reflns_limit_k_max 14
_diffrn_reflns_limit_k_min -14
_diffrn_reflns_limit_l_max 21
_diffrn_reflns_limit_l_min -21
_diffrn_reflns_number 31347
_diffrn_reflns_theta_full 26.36
_diffrn_reflns_theta_max 26.36
_diffrn_reflns_theta_min 2.49
_exptl_absorpt_coefficient_mu 0.580
_exptl_absorpt_correction_T_max 0.862
_exptl_absorpt_correction_T_min 0.712
_exptl_absorpt_correction_type multi-scan
_exptl_absorpt_process_details 'SADABS Version 2008/1 (Sheldrick, Bruker AXS Inc.)'
_exptl_crystal_colour colourless
_exptl_crystal_density_diffrn 1.236
_exptl_crystal_density_method 'not measured'
_exptl_crystal_description prism
_exptl_crystal_F_000 924
_exptl_crystal_size_max 0.59
_exptl_crystal_size_mid 0.58
_exptl_crystal_size_min 0.27
_refine_diff_density_max 0.272
_refine_diff_density_min -0.400
_refine_diff_density_rms 0.087
_refine_ls_extinction_method none
_refine_ls_goodness_of_fit_ref 1.097
_refine_ls_hydrogen_treatment mixed
_refine_ls_matrix_type full
_refine_ls_number_parameters 61
_refine_ls_number_reflns 677
_refine_ls_number_restraints 0
_refine_ls_restrained_S_all 1.097
_refine_ls_R_factor_all 0.0740
_refine_ls_R_factor_gt 0.0653
_refine_ls_shift/su_max 0.001
_refine_ls_shift/su_mean 0.000
_refine_ls_structure_factor_coef Fsqd
_refine_ls_weighting_details 'calc w=1/[\s^2^(Fo^2^)+(0.1178P)^2^+0.9668P] where P=(Fo^2^+2Fc^2^)/3'
_refine_ls_weighting_scheme calc
_refine_ls_wR_factor_gt 0.1585
_refine_ls_wR_factor_ref 0.1774
_reflns_number_gt 536
_reflns_number_total 677
_reflns_threshold_expression >2\s(I)
_cod_data_source_file ic5b01652_si_003.cif
_cod_data_source_block ja15jmp368a
_cod_original_sg_symbol_H-M I4/mcm
_cod_database_code 4346540

loop_
_symmetry_equiv_pos_as_xyz
'x, y, z'
'-x, -y, z'
'-y, x, z'
'y, -x, z'
'-x, y, -z+1/2'
'x, -y, -z+1/2'
'y, x, -z+1/2'
'-y, -x, -z+1/2'
'x+1/2, y+1/2, z+1/2'
'-x+1/2, -y+1/2, z+1/2'
'-y+1/2, x+1/2, z+1/2'
'y+1/2, -x+1/2, z+1/2'
'-x+1/2, y+1/2, -z+1'
'x+1/2, -y+1/2, -z+1'
'y+1/2, x+1/2, -z+1'
'-y+1/2, -x+1/2, -z+1'
'-x, -y, -z'
'x, y, -z'
'y, -x, -z'
'-y, x, -z'
'x, -y, z-1/2'
'-x, y, z-1/2'
'-y, -x, z-1/2'
'y, x, z-1/2'
'-x+1/2, -y+1/2, -z+1/2'
'x+1/2, y+1/2, -z+1/2'
'y+1/2, -x+1/2, -z+1/2'
'-y+1/2, x+1/2, -z+1/2'
'x+1/2, -y+1/2, z'
'-x+1/2, y+1/2, z'
'-y+1/2, -x+1/2, z'
'y+1/2, x+1/2, z'

loop_
_atom_site_label
_atom_site_type_symbol
_atom_site_fract_x
_atom_site_fract_y
_atom_site_fract_z
_atom_site_U_iso_or_equiv
_atom_site_adp_type
_atom_site_occupancy
_atom_site_symmetry_multiplicity
_atom_site_calc_flag
_atom_site_refinement_flags
_atom_site_disorder_assembly
_atom_site_disorder_group
N5 N 0.0000 0.5000 0.2500 0.084(2) Uani 1 8 d S . .
C13 C 0.508(2) 0.4578(10) 0.3143(6) 0.076(4) Uiso 0.25 1 d P . .
N6 N 0.5896(16) 0.4631(15) 0.2508(10) 0.074(5) Uiso 0.125 1 d P . .
C9 C -0.1464(14) 0.4226(13) 0.1549(11) 0.116(4) Uiso 0.25 1 d P A -2
H9A H -0.0804 0.4138 0.1215 0.174 Uiso 0.25 2 calc SPR A -2
H9B H -0.1882 0.4910 0.1388 0.174 Uiso 0.25 1 calc PR A -2
C6A C -0.0847(10) 0.4565(12) 0.1894(8) 0.085(4) Uiso 0.25 1 d P B -1
H6A1 H -0.1250 0.5246 0.1713 0.127 Uiso 0.25 1 calc PR B -1
H6A2 H -0.0370 0.4301 0.1477 0.127 Uiso 0.25 1 calc PR B -1
C8B C -0.2301(13) 0.3114(13) 0.1438(9) 0.106(5) Uiso 0.25 1 d P A -2
H8B1 H -0.2527 0.3056 0.0916 0.159 Uiso 0.25 1 calc PR A -2
H8B2 H -0.2977 0.3201 0.1748 0.159 Uiso 0.25 1 calc PR A -2
H8B3 H -0.1895 0.2425 0.1584 0.159 Uiso 0.25 1 calc PR A -2
N3A N 0.1213(12) 0.6213(12) 0.4673(14) 0.055(4) Uiso 0.20 2 d SP . .
C2A C 0.2313(12) 0.5887(12) 0.4804(8) 0.057(3) Uiso 0.25 1 d P . .
N3B N 0.139(4) 0.639(4) 0.446(3) 0.050(15) Uiso 0.05 2 d SP . .
C6B C -0.1100(14) 0.4396(14) 0.2198(12) 0.108(5) Uiso 0.25 1 d P A -2
H6B1 H -0.1074 0.3631 0.2423 0.161 Uiso 0.25 1 calc PR A -2
H6B2 H -0.1730 0.4794 0.2451 0.161 Uiso 0.25 1 calc PR A -2
C9A C -0.174(2) 0.368(2) 0.1992(12) 0.152(8) Uiso 0.25 1 d P B -1
H9A1 H -0.2429 0.3995 0.2225 0.228 Uiso 0.25 1 calc PR B -1
H9A2 H -0.1459 0.3039 0.2299 0.228 Uiso 0.25 1 calc PR B -1
C8 C -0.1976(15) 0.3291(16) 0.1178(8) 0.101(4) Uiso 0.25 1 d P B -1
H8A H -0.2559 0.2701 0.1177 0.151 Uiso 0.25 1 calc PR B -1
H8B H -0.1278 0.2991 0.0959 0.151 Uiso 0.25 1 calc PR B -1
H8C H -0.2239 0.3941 0.0886 0.151 Uiso 0.25 1 calc PR B -1
Mn1 Mn 0.5000 0.5000 0.5000 0.0594(5) Uani 1 8 d S . .
C2 C 0.2202(11) 0.5841(10) 0.5000 0.062(3) Uiso 0.50 2 d SP . .
N2 N 0.3135(3) 0.5486(3) 0.5000 0.0907(10) Uani 1 2 d S . .
N1 N 0.5000 0.5000 0.3740(4) 0.120(3) Uani 1 4 d S . .
N3 N 0.1164(7) 0.6164(7) 0.5000 0.081(4) Uiso 0.50 4 d SP . .

loop_
_atom_site_aniso_label
_atom_site_aniso_U_11
_atom_site_aniso_U_22
_atom_site_aniso_U_33
_atom_site_aniso_U_23
_atom_site_aniso_U_13
_atom_site_aniso_U_12
N5 0.096(3) 0.096(3) 0.061(4) 0.000 0.000 0.000
Mn1 0.0635(6) 0.0635(6) 0.0513(7) 0.000 0.000 0.000
N2 0.079(2) 0.076(2) 0.117(3) 0.000 0.000 0.0062(17)
N1 0.153(4) 0.153(4) 0.052(3) 0.000 0.000 0.000

loop_
_atom_type_symbol
_atom_type_description
_atom_type_scat_dispersion_real
_atom_type_scat_dispersion_imag
_atom_type_scat_source
C C 0.0033 0.0016 'International Tables Vol C Tables 4.2.6.8 and 6.1.1.4'
N N 0.0061 0.0033 'International Tables Vol C Tables 4.2.6.8 and 6.1.1.4'
Mn Mn 0.3368 0.7283 'International Tables Vol C Tables 4.2.6.8 and 6.1.1.4'

loop_
_geom_angle_atom_site_label_1
_geom_angle_atom_site_label_2
_geom_angle_atom_site_label_3
_geom_angle
_geom_angle_site_symmetry_1
_geom_angle_site_symmetry_3
C6A N5 C6A 91.7(11) 31 32_455
C6A N5 C6A 86.2(11) 2_565 32_455
C6A N5 C6A 86.2(11) 31 .
C6A N5 C6A 91.7(11) 2_565 .
C6A N5 C6A 100.7(10) 31 27_455
C6A N5 C6A 119.0(6) 2_565 27_455
C6A N5 C6A 141.7(11) 32_455 27_455
C6A N5 C6A 119.0(6) . 27_455
C6A N5 C6A 119.0(6) 31 5
C6A N5 C6A 100.7(10) 2_565 5
C6A N5 C6A 119.0(6) 32_455 5
C6A N5 C6A 141.7(11) . 5
C6A N5 C6A 86.2(11) 27_455 5
C6A N5 C6A 141.7(11) 31 28
C6A N5 C6A 119.0(6) 2_565 28
C6A N5 C6A 100.7(10) 32_455 28
C6A N5 C6A 119.0(6) . 28
C6A N5 C6A 91.7(11) 27_455 28
C6A N5 C6A 119.0(6) 31 6_565
C6A N5 C6A 141.7(11) 2_565 6_565
C6A N5 C6A 119.0(6) 32_455 6_565
C6A N5 C6A 100.7(10) . 6_565
C6A N5 C6A 91.7(11) 5 6_565
C6A N5 C6A 86.2(11) 28 6_565
C6A N5 C6B 105.0(11) 31 5
C6A N5 C6B 82.1(9) 2_565 5
C6A N5 C6B 102.8(9) 32_455 5
C6A N5 C6B 128.1(8) . 5
C6A N5 C6B 108.6(12) 27_455 5
C6A N5 C6B 115.7(13) 6_565 5
C6A N5 C6B 82.1(9) 31 27_455
C6A N5 C6B 105.0(11) 2_565 27_455
C6A N5 C6B 128.1(8) 32_455 27_455
C6A N5 C6B 102.8(9) . 27_455
C6A N5 C6B 108.6(12) 5 27_455
C6A N5 C6B 115.7(13) 28 27_455
C6B N5 C6B 128.7(15) 5 27_455
C6A N5 C6B 102.8(9) 31 6_565
C6A N5 C6B 128.1(8) 2_565 6_565
C6A N5 C6B 105.0(11) 32_455 6_565
C6A N5 C6B 82.1(9) . 6_565
C6A N5 C6B 115.7(13) 5 6_565
C6A N5 C6B 108.6(12) 28 6_565
C6B N5 C6B 139.7(17) 5 6_565
C6A N5 C6B 128.1(8) 31 28
C6A N5 C6B 102.8(9) 2_565 28
C6A N5 C6B 82.1(9) 32_455 28
C6A N5 C6B 105.0(11) . 28
C6A N5 C6B 115.7(13) 27_455 28
C6A N5 C6B 108.6(12) 6_565 28
C6B N5 C6B 139.7(17) 27_455 28
C6B N5 C6B 128.7(15) 6_565 28
C13 C13 C13 90.004(11) 4_565 3_655
C13 C13 N1 72.5(4) 4_565 .
C13 C13 N1 72.5(4) 3_655 .
C13 C13 N1 64.8(6) 2_665 .
C13 C13 N6 116.6(16) 4_565 8_665
C13 C13 N6 101(2) 3_655 8_665
C13 C13 N6 117.2(11) 2_665 8_665
N1 C13 N6 170(2) . 8_665
C13 C13 N6 85(2) 4_565 4_565
C13 C13 N6 123.5(9) 3_655 4_565
C13 C13 N6 109.3(17) 2_665 4_565
N1 C13 N6 153(2) . 4_565
C13 C13 N6 120.5(12) 4_565 .
C13 C13 N6 66(2) 3_655 .
C13 C13 N6 94.4(19) 2_665 .
N1 C13 N6 136.3(18) . .
N6 C13 N6 68.3(12) 4_565 .
C13 C13 N6 53.3(17) 4_565 5_655
C13 C13 N6 111.5(15) 3_655 5_655
C13 C13 N6 80.6(19) 2_665 5_655
N1 C13 N6 125.2(16) . 5_655
N6 C13 N6 64.7(12) 8_665 5_655
N6 C13 N6 84.6(12) . 5_655
C13 C13 N6 98.6(17) 4_565 6_565
C13 C13 N6 65.4(18) 2_665 6_565
N1 C13 N6 114.7(13) . 6_565
N6 C13 N6 60.4(11) 8_665 6_565
N6 C13 N6 82.8(13) 4_565 6_565
N6 C13 N6 83.7(13) 5_655 6_565
C13 C13 N6 86.4(17) 3_655 2_665
C13 C13 N6 53.0(16) 2_665 2_665
N1 C13 N6 107.3(11) . 2_665
N6 C13 N6 80.3(13) 8_665 2_665
N6 C13 N6 57.4(10) 4_565 2_665
N6 C13 N6 84.8(14) . 2_665
N6 C13 N6 70.7(11) 6_565 2_665
C13 C13 N6 72.2(16) 4_565 3_655
N1 C13 N6 102.1(9) . 3_655
N6 C13 N6 77.1(12) 8_665 3_655
N6 C13 N6 84.6(14) 4_565 3_655
N6 C13 N6 53.8(8) . 3_655
N6 C13 N6 71.2(12) 5_655 3_655
N6 N6 N6 134.8(4) 6_565 8_665
N6 N6 C13 73(2) 6_565 8_665
N6 N6 C13 82(2) 8_665 8_665
N6 N6 C13 69(2) 6_565 3_655
N6 N6 C13 91(2) 8_665 3_655
C13 N6 C13 117.1(17) 8_665 3_655
N6 N6 C13 94(2) 6_565 .
N6 N6 C13 62.6(19) 8_665 .
C13 N6 C13 114.0(16) 8_665 .
N6 N6 N6 112.6(8) 6_565 4_565
C13 N6 N6 73.4(9) 8_665 4_565
C13 N6 N6 76.8(7) 3_655 4_565
N6 N6 N6 112.4(8) 8_665 3_655
C13 N6 N6 66.6(11) 8_665 3_655
C13 N6 N6 59.4(11) 3_655 3_655
C13 N6 N6 77.9(6) . 3_655
N6 N6 N6 90.000(3) 4_565 3_655
N6 N6 C13 90.8(18) 6_565 5_655
N6 N6 C13 57.0(18) 8_665 5_655
C13 N6 C13 108.8(16) 3_655 5_655
C13 N6 C13 95.3(12) . 5_655
N6 N6 C13 76.5(6) 3_655 5_655
N6 N6 C13 57.0(17) 6_565 6_565
N6 N6 C13 88.0(16) 8_665 6_565
C13 N6 C13 97.2(13) 3_655 6_565
C13 N6 C13 100.0(16) . 6_565
N6 N6 C13 72.6(7) 4_565 6_565
N6 N6 C13 61.4(16) 6_565 2_665
N6 N6 C13 86.5(16) 8_665 2_665
C13 N6 C13 98.6(13) 8_665 2_665
N6 N6 C13 68.0(7) 4_565 2_665
C13 N6 C13 91.4(15) 5_655 2_665
C13 N6 C13 78.9(10) 6_565 2_665
N6 N6 C13 81.0(16) 6_565 4_565
N6 N6 C13 65.3(15) 8_665 4_565
C13 N6 C13 97.6(13) 8_665 4_565
N6 N6 C13 48.3(6) 4_565 4_565
N6 N6 C13 62.2(7) 3_655 4_565
C13 N6 C13 82.4(12) 5_655 4_565
C13 N6 C13 82.0(14) 6_565 4_565
C6B C9 C8B 116.2(17) . .
C9A C6A N5 126.7(14) . .
N3 N3A C2A 84.0(17) . .
N3A N3A C2A 80.1(12) 18_556 .
N3 N3A C2A 84.0(17) . 32_455
N3A N3A C2A 80.1(12) 18_556 32_455
C2A N3A C2A 120.0(18) . 32_455
N3 N3A C2 68.2(14) . .
N3A N3A C2 64.7(11) 18_556 .
C2A N3A C2 117.7(14) 32_455 .
N3 N3A C2 68.2(14) . 15_455
N3A N3A C2 64.7(10) 18_556 15_455
C2A N3A C2 117.7(14) . 15_455
C2 N3A C2 110.9(16) . 15_455
C2A N3A N3B 75.2(18) . 18_556
C2A N3A N3B 75.2(18) 32_455 18_556
C2 N3A N3B 60.8(14) . 18_556
C2 N3A N3B 60.8(14) 15_455 18_556
N3A N3A C2A 55.2(9) 18_556 15_455
C2A N3A C2A 110.1(15) . 15_455
C2 N3A C2A 101.8(13) . 15_455
N3B N3A C2A 50.8(13) 18_556 15_455
N3 N3A C2A 59.3(15) . 18_556
C2A N3A C2A 110.1(15) 32_455 18_556
C2 N3A C2A 101.8(13) 15_455 18_556
C2A N3A C2A 92.4(14) 15_455 18_556
C2A C2A N2 71.9(7) 18_556 .
C2A C2A N3A 99.9(12) 18_556 .
N2 C2A N3A 167.7(17) . .
C2A C2A N3B 116(2) 18_556 .
N2 C2A N3B 171(3) . .
C2A C2A N3 75.8(6) 18_556 .
N2 C2A N3 145.5(12) . .
C2A C2A N3A 55.2(9) 18_556 18_556
N2 C2A N3A 126.4(13) . 18_556
N3B C2A N3A 62(3) . 18_556
N2 C2A N3B 115.2(18) . 18_556
N3B C2A N3B 73(4) . 18_556
N3 N3B C2A 71(3) . 32_455
N3 N3B C2A 71(3) . .
C2A N3B C2A 118(4) 32_455 .
C2A N3B C2 109(4) 32_455 .
N3 N3B C2 57(2) . 15_455
C2A N3B C2 109(4) . 15_455
C2 N3B C2 98(4) . 15_455
C2A N3B C2A 101(3) . 15_455
C2 N3B C2A 90(3) . 15_455
C2A N3B C2A 101(3) 32_455 18_556
C2 N3B C2A 90(3) 15_455 18_556
C2A N3B C2A 82(3) 15_455 18_556
C2A N3B N3B 64(2) 32_455 18_556
C2A N3B N3B 64(2) . 18_556
C9 C6B N5 132(2) . .
C6A C9A C8 102.6(15) . .
N1 Mn1 N1 180.000(1) . 17_666
N2 Mn1 N2 90.000(1) 19_566 17_666
N1 Mn1 N2 90.000(1) . .
C2A C2 N2 74(4) 18_556 .
C2A C2 N3 107(4) 18_556 .
N2 C2 N3 176.4(12) . .
C2A C2 N3A 81(4) 18_556 18_556
N2 C2 N3A 154.7(10) . 18_556
C2A C2 N3A 130(4) 18_556 .
N2 C2 N3A 154.7(10) . .
N3A C2 N3A 51(2) 18_556 .
C2A C2 N3B 139(5) 18_556 .
N2 C2 N3B 138(2) . .
N3A C2 N3B 66(3) 18_556 .
C2A C2 N3B 64(4) 18_556 18_556
N2 C2 N3B 138(2) . 18_556
N3A C2 N3B 66(3) . 18_556
N3B C2 N3B 80(4) . 18_556
C2A N2 Mn1 158.8(7) 18_556 .
C2A N2 Mn1 158.8(7) . .
C2 N2 Mn1 173.8(7) . .
C13 N1 Mn1 154.8(6) 3_655 .
C13 N1 Mn1 154.8(6) 2_665 .
C13 N1 Mn1 154.8(6) 4_565 .
C13 N1 Mn1 154.8(6) . .
N3A N3 N3A 164(5) 18_556 .
N3A N3 N3B 151(4) 18_556 .
N3A N3 N3B 151(4) . 18_556
N3B N3 N3B 138(6) . 18_556
N3A N3 C2 86.3(13) 18_556 .
N3A N3 C2 86.3(13) . .
N3B N3 C2 80.4(14) . .
N3B N3 C2 80.4(14) 18_556 .
N3A N3 C2 86.3(13) 18_556 15_455
N3A N3 C2 86.3(13) . 15_455
N3B N3 C2 80.4(14) . 15_455
N3B N3 C2 80.4(14) 18_556 15_455
C2 N3 C2 124.5(15) . 15_455
N3A N3 C2A 99.9(17) 18_556 .
N3A N3 C2A 71.8(14) . .
N3B N3 C2A 65.8(14) . .
N3B N3 C2A 92.7(19) 18_556 .
C2 N3 C2A 119.7(9) 15_455 .
N3A N3 C2A 71.8(14) 18_556 15_455
N3A N3 C2A 99.9(17) . 15_455
N3B N3 C2A 92.7(19) . 15_455
N3B N3 C2A 65.8(14) 18_556 15_455
C2 N3 C2A 119.7(9) . 15_455
C2A N3 C2A 119.2(13) . 15_455
N3A N3 C2A 99.9(17) 18_556 32_455
N3A N3 C2A 71.8(14) . 32_455
N3B N3 C2A 65.8(14) . 32_455
N3B N3 C2A 92.7(19) 18_556 32_455
C2 N3 C2A 119.7(9) . 32_455
C2A N3 C2A 111.6(13) . 32_455
N3A N3 C2A 71.8(14) 18_556 18_556
N3A N3 C2A 99.9(17) . 18_556
N3B N3 C2A 92.7(19) . 18_556
N3B N3 C2A 65.8(14) 18_556 18_556
C2 N3 C2A 119.7(9) 15_455 18_556
C2A N3 C2A 111.6(13) 15_455 18_556
C2A N3 C2A 119.2(13) 32_455 18_556

loop_
_geom_bond_atom_site_label_1
_geom_bond_atom_site_label_2
_geom_bond_distance
_geom_bond_site_symmetry_2
N5 C6A 1.535(12) 31
N5 C6B 1.547(16) 5
C13 C13 0.701(15) 4_565
C13 N1 1.165(13) .
C13 N6 1.32(2) 8_665
C9 C6B 1.24(3) .
C9 C8B 1.62(2) .
C6A C9A 1.47(2) .
N3A C2A 1.347(16) .
N3A C2 1.351(15) .
C2A N3B 1.36(3) .
C2A N3 1.410(15) .
C2A N3A 1.62(2) 18_556
C2A N3B 1.78(5) 18_556
N3B C2A 1.36(3) 32_455
N3B C2 1.48(4) .
N3B C2 1.48(4) 15_455
N3B N3A 1.55(7) 18_556
N3B C2A 1.78(5) 15_455
N3B C2A 1.78(5) 18_556
N3B N3B 1.90(12) 18_556
C9A C8 1.53(3) .
Mn1 N1 2.224(6) .
Mn1 N1 2.224(6) 17_666
Mn1 N2 2.230(4) 19_566
Mn1 N2 2.230(4) 17_666
Mn1 N2 2.230(3) .
Mn1 N2 2.230(3) 3_655
C2 C2A 0.372(14) 18_556
C2 N2 1.155(13) .
C2 N3 1.258(13) .
C2 N3A 1.351(15) 18_556
C2 N3B 1.48(4) 18_556
N2 C2A 1.112(14) 18_556
N1 C13 1.165(13) 3_655
N3 C2 1.258(13) 15_455
N3 C2A 1.410(15) 15_455
